data_4110131
loop_
_publ_author_name
'Wakako Kaneko'
'Masaaki Ohba'
'Susumu Kitagawa'

_publ_section_title
;
 A Flexible Coordination Polymer Crystal Providing Reversible Structural
 and Magnetic Conversions
;
_journal_name_full 'Journal of the American Chemical Society'
_journal_page_first 13706
_journal_page_last 13712
_journal_paper_doi 10.1021/ja074915q
_journal_volume 129
_journal_year 2007
_chemical_formula_moiety 'C10 H13 Cr N8 Mn '
_chemical_formula_sum 'C10 H13 Cr Mn N8'
_chemical_formula_weight 352.20
_space_group_IT_number 14
_symmetry_cell_setting monoclinic
_symmetry_Int_Tables_number 14
_symmetry_space_group_name_Hall '-P 2ybc'
_symmetry_space_group_name_H-M 'P 1 21/c 1'
_cell_angle_alpha 90
_cell_angle_beta 90.10(3)
_cell_angle_gamma 90
_cell_formula_units_Z 4
_cell_length_a 7.85(1)
_cell_length_b 14.31(3)
_cell_length_c 12.97(2)
_cell_measurement_reflns_used 4601
_cell_measurement_temperature 343.1
_cell_measurement_theta_max 31.8
_cell_measurement_theta_min 1.6
_cell_volume 1457(4)
_computing_cell_refinement CRYSTALCLEAR
_computing_data_collection CRYSTALCLEAR
_computing_data_reduction 'teXsan Ver. 1.11'
_computing_publication_material 'teXsan Ver. 1.11'
_computing_structure_refinement 'teXsan Ver. 1.10'
_computing_structure_solution directMethod
_diffrn_detector_area_resol_mean 14.71
_diffrn_measured_fraction_theta_full 0.4271
_diffrn_measured_fraction_theta_max 0.4271
_diffrn_measurement_device_type 'Rigaku/MSC Mercury CCD'
_diffrn_measurement_method \w
_diffrn_radiation_type 'Mo K\a'
_diffrn_radiation_wavelength 0.7107
_diffrn_reflns_av_R_equivalents 0.102
_diffrn_reflns_limit_h_max 10
_diffrn_reflns_limit_h_min -11
_diffrn_reflns_limit_k_max 17
_diffrn_reflns_limit_k_min -19
_diffrn_reflns_limit_l_max 18
_diffrn_reflns_limit_l_min -19
_diffrn_reflns_number 4351
_diffrn_reflns_theta_full 31.90
_diffrn_reflns_theta_max 31.90
_exptl_absorpt_coefficient_mu 1.615
_exptl_absorpt_correction_T_max 0.748
_exptl_absorpt_correction_T_min 0.748
_exptl_absorpt_correction_type none
_exptl_crystal_colour Green
_exptl_crystal_density_diffrn 1.606
_exptl_crystal_description Block
_exptl_crystal_size_max 0.320
_exptl_crystal_size_mid 0.180
_exptl_crystal_size_min 0.180
_refine_diff_density_max 1.39
_refine_diff_density_min -1.50
_refine_ls_extinction_method none
_refine_ls_goodness_of_fit_ref 1.174
_refine_ls_hydrogen_treatment noref
_refine_ls_number_parameters 208
_refine_ls_number_reflns 3046
_refine_ls_R_factor_gt 0.0957
_refine_ls_shift/su_max 0.0034
_refine_ls_structure_factor_coef F
_refine_ls_weighting_details 'w = 1/[\s^2^(Fo) + 0.00017|Fo|^2^]'
_refine_ls_weighting_scheme calc
_refine_ls_wR_factor_ref 0.1146
_reflns_number_gt 1078
_reflns_number_total 1401
_reflns_threshold_expression F^2^>2.0\s(F^2^)
_cod_data_source_file ja074915qsi20070723_035723.cif
_cod_data_source_block 3D_Mn(NNdmenH)Cr(CN)6
_cod_original_cell_volume 1456(4)
_cod_original_formula_sum 'C10 H13 Cr N8 Mn '
_cod_database_code 4110131

loop_
_symmetry_equiv_pos_as_xyz
x,y,z
-x,1/2+y,1/2-z
-x,-y,-z
x,1/2-y,1/2+z

loop_
_atom_site_label
_atom_site_type_symbol
_atom_site_fract_x
_atom_site_fract_y
_atom_site_fract_z
_atom_site_U_iso_or_equiv
_atom_site_adp_type
_atom_site_occupancy
_atom_site_calc_flag
_atom_site_refinement_flags
Mn(1) Mn 0.7501(2) 0.6619(1) 0.1467(1) 0.0406(4) Uani 1.00 d .
Cr(1) Cr 0.2500(2) 0.8088(1) 0.3854(1) 0.0391(5) Uani 1.00 d .
N(1) N 0.550(1) 0.7209(6) 0.2502(8) 0.053(3) Uani 1.00 d .
N(2) N 0.542(1) 0.8711(7) 0.5377(7) 0.055(3) Uani 1.00 d .
N(3) N 0.252(1) 1.0182(6) 0.2978(7) 0.047(3) Uani 1.00 d .
N(4) N 0.245(2) 0.6177(8) 0.507(1) 0.118(6) Uani 1.00 d .
N(5) N -0.050(1) 0.7204(7) 0.2510(8) 0.055(3) Uani 1.00 d .
N(6) N -0.048(1) 0.8722(7) 0.5380(7) 0.054(3) Uani 1.00 d .
N(7) N 0.754(2) 0.8011(8) 0.0475(8) 0.080(4) Uani 1.00 d .
N(8) N 0.746(2) 0.985(1) 0.185(1) 0.108(6) Uani 1.00 d .
C(1) C 0.438(1) 0.7541(7) 0.2934(8) 0.045(3) Uani 1.00 d .
C(2) C 0.436(1) 0.8542(7) 0.4847(8) 0.042(3) Uani 1.00 d .
C(3) C 0.252(1) 0.9359(7) 0.3207(8) 0.042(3) Uani 1.00 d .
C(4) C 0.250(2) 0.6861(9) 0.462(1) 0.064(4) Uani 1.00 d .
C(5) C 0.056(1) 0.7534(8) 0.2928(9) 0.048(3) Uani 1.00 d .
C(6) C 0.066(1) 0.8547(7) 0.4838(8) 0.042(3) Uani 1.00 d .
C(7) C 0.668(4) 0.882(2) 0.050(3) 0.12(1) Uani 0.50 d P
C(7') C 0.842(4) 0.878(2) 0.051(3) 0.10(1) Uani 0.50 d P
C(8) C 0.665(5) 0.907(2) 0.172(3) 0.12(1) Uani 0.50 d P
C(8') C 0.866(3) 0.921(2) 0.145(4) 0.13(1) Uani 0.55 d P
C(9) C 0.748(3) 1.016(2) 0.294(2) 0.17(1) Uani 1.00 d .
C(10) C 0.929(4) 0.991(3) 0.160(3) 0.09(1) Uani 0.50 d P
C(10') C 0.578(3) 0.981(3) 0.156(2) 0.08(1) Uani 0.50 d P
H(1) H 0.7316 0.7797 -0.0204 0.0956 Uiso 1.00 calc .
H(2) H 0.8694 0.8210 0.0524 0.0956 Uiso 0.50 calc P
H(2') H 0.6396 0.8222 0.0522 0.0956 Uiso 0.50 calc P
H(3) H 0.7215 0.9282 0.0143 0.1366 Uiso 0.50 calc P
H(3') H 0.7834 0.9227 0.0073 0.1260 Uiso 0.50 calc P
H(4) H 0.5540 0.8721 0.0281 0.1366 Uiso 0.50 calc P
H(4') H 0.9504 0.8663 0.0223 0.1260 Uiso 0.50 calc P
H(5) H 0.5275 0.9264 0.1847 0.0936 Uiso 1.00 calc .
H(5') H 0.9789 0.9308 0.1652 0.1088 Uiso 1.00 calc .
H(6) H 0.7204 0.8601 0.2113 0.1456 Uiso 0.50 calc P
H(6') H 0.8332 0.8629 0.2016 0.1433 Uiso 0.50 calc P
H(7) H 0.6968 1.0381 0.1426 0.1244 Uiso 0.50 calc P
H(7') H 0.7885 1.0428 0.1455 0.1244 Uiso 0.50 calc P
H(8) H 0.6853 1.0725 0.3000 0.2027 Uiso 1.00 calc .
H(9) H 0.6975 0.9692 0.3355 0.2027 Uiso 1.00 calc .
H(10) H 0.8623 1.0261 0.3152 0.2027 Uiso 1.00 calc .
H(11) H 0.9838 1.0324 0.2070 0.1088 Uiso 0.50 calc P
H(11') H 0.5199 1.0347 0.1807 0.0936 Uiso 0.50 calc P
H(12) H 0.9422 1.0141 0.0918 0.1088 Uiso 0.50 calc P
H(12') H 0.5704 0.9785 0.0831 0.0936 Uiso 0.50 calc P

loop_
_atom_site_aniso_label
_atom_site_aniso_U_11
_atom_site_aniso_U_22
_atom_site_aniso_U_33
_atom_site_aniso_U_12
_atom_site_aniso_U_13
_atom_site_aniso_U_23
Mn(1) 0.0290(8) 0.0506(10) 0.0423(9) 0.0011(7) 0.0020(6) -0.0027(7)
Cr(1) 0.0281(8) 0.048(1) 0.0408(10) -0.0006(7) 0.0022(7) -0.0018(7)
N(1) 0.035(5) 0.057(6) 0.067(7) 0.009(4) 0.005(5) -0.008(5)
N(2) 0.045(6) 0.070(7) 0.050(6) -0.003(5) -0.012(4) -0.001(5)
N(3) 0.049(5) 0.048(5) 0.042(5) 0.003(4) 0.006(4) 0.000(4)
N(4) 0.21(2) 0.065(9) 0.08(1) -0.01(1) 0.02(1) 0.010(7)
N(5) 0.032(5) 0.070(7) 0.064(7) -0.001(5) -0.005(4) -0.010(5)
N(6) 0.051(6) 0.076(7) 0.037(5) -0.008(5) 0.014(4) -0.005(5)
N(7) 0.12(1) 0.073(8) 0.049(7) -0.016(8) 0.003(7) -0.004(6)
N(8) 0.049(7) 0.19(2) 0.09(1) 0.002(10) 0.005(7) -0.04(1)
C(1) 0.037(6) 0.053(7) 0.046(7) 0.006(5) 0.004(5) -0.008(5)
C(2) 0.030(5) 0.053(6) 0.043(6) -0.006(4) 0.000(4) 0.006(5)
C(3) 0.042(6) 0.039(6) 0.046(6) -0.006(4) 0.007(5) -0.007(4)
C(4) 0.077(10) 0.063(9) 0.053(8) -0.019(7) 0.006(7) 0.006(6)
C(5) 0.034(6) 0.062(7) 0.047(7) 0.001(5) 0.000(5) -0.008(5)
C(6) 0.029(5) 0.050(6) 0.047(6) 0.004(4) 0.005(4) 0.003(5)
C(7) 0.04(2) 0.09(2) 0.23(5) 0.03(2) -0.08(2) -0.07(3)
C(7') 0.09(2) 0.08(2) 0.14(3) -0.06(2) 0.09(2) -0.07(2)
C(8) 0.13(3) 0.08(2) 0.16(4) -0.07(2) 0.12(3) -0.08(2)
C(8') 0.04(1) 0.10(3) 0.25(5) 0.05(2) -0.06(2) -0.05(3)
C(9) 0.15(2) 0.28(3) 0.08(2) 0.02(2) 0.01(1) -0.08(2)
C(10) 0.05(2) 0.12(3) 0.10(3) 0.03(2) -0.02(2) -0.02(2)
C(10') 0.04(1) 0.16(3) 0.03(1) -0.02(2) 0.01(1) -0.01(2)

loop_
_atom_type_symbol
_atom_type_description
_atom_type_scat_dispersion_real
_atom_type_scat_dispersion_imag
_atom_type_scat_source
Mn Mn 0.337 0.728
;International Tables for Crystallography
(1992, Vol. C, Tables 4.2.6.8 and 6.1.1.1)
;
Cr Cr 0.321 0.624
;International Tables for Crystallography
(1992, Vol. C, Tables 4.2.6.8 and 6.1.1.1)
;
C C 0.003 0.002
;International Tables for Crystallography
(1992, Vol. C, Tables 4.2.6.8 and 6.1.1.1)
;
N N 0.006 0.003
;International Tables for Crystallography
(1992, Vol. C, Tables 4.2.6.8 and 6.1.1.1)
;
H H 0.000 0.000
;International Tables for Crystallography
(1992, Vol. C, Table 6.1.1.2)
;

loop_
_geom_angle_atom_site_label_1
_geom_angle_atom_site_label_2
_geom_angle_atom_site_label_3
_geom_angle
_geom_angle_site_symmetry_1
_geom_angle_site_symmetry_3
_geom_angle_publ_flag
N(1) Mn(1) N(2) 87.0(4) . 4_564 yes
N(1) Mn(1) N(3) 98.8(3) . 2_645 yes
N(1) Mn(1) N(5) 89.2(4) . 1_655 yes
N(1) Mn(1) N(6) 170.7(4) . 4_664 yes
N(1) Mn(1) N(7) 91.1(4) . . yes
N(2) Mn(1) N(3) 90.2(4) 4_564 2_645 yes
N(2) Mn(1) N(5) 170.3(4) 4_564 1_655 yes
N(2) Mn(1) N(6) 94.3(4) 4_564 4_664 yes
N(2) Mn(1) N(7) 80.9(4) 4_564 . yes
N(3) Mn(1) N(5) 99.2(4) 2_645 1_655 yes
N(3) Mn(1) N(6) 90.5(3) 2_645 4_664 yes
N(3) Mn(1) N(7) 166.4(3) 2_645 . yes
N(5) Mn(1) N(6) 88.1(4) 1_655 4_664 yes
N(5) Mn(1) N(7) 90.3(4) 1_655 . yes
N(6) Mn(1) N(7) 80.0(4) 4_664 . yes
C(1) Cr(1) C(2) 88.5(4) . . yes
C(1) Cr(1) C(3) 95.5(4) . . yes
C(1) Cr(1) C(4) 87.5(5) . . yes
C(1) Cr(1) C(5) 92.6(4) . . yes
C(1) Cr(1) C(6) 175.7(4) . . yes
C(2) Cr(1) C(3) 88.3(4) . . yes
C(2) Cr(1) C(4) 88.0(5) . . yes
C(2) Cr(1) C(5) 175.2(4) . . yes
C(2) Cr(1) C(6) 90.6(4) . . yes
C(3) Cr(1) C(4) 175.1(5) . . yes
C(3) Cr(1) C(5) 96.3(4) . . yes
C(3) Cr(1) C(6) 88.6(4) . . yes
C(4) Cr(1) C(5) 87.4(5) . . yes
C(4) Cr(1) C(6) 88.3(5) . . yes
C(5) Cr(1) C(6) 88.0(4) . . yes
Mn(1) N(1) C(1) 172.2(10) . . yes
Mn(1) N(2) C(2) 155.0(10) 4_565 . yes
Mn(1) N(3) C(3) 146.6(8) 2_655 . yes
Mn(1) N(5) C(5) 172(1) 1_455 . yes
Mn(1) N(6) C(6) 154.4(9) 4_465 . yes
Mn(1) N(7) C(7) 134(2) . . yes
Mn(1) N(7) C(7') 134(2) . . yes
C(7) N(7) C(7') 62(1) . . yes
C(8) N(8) C(8') 73(2) . . yes
C(8) N(8) C(9) 112(2) . . yes
C(8) N(8) C(10) 119(2) . . yes
C(8) N(8) C(10') 56(2) . . yes
C(8') N(8) C(9) 122(2) . . yes
C(8') N(8) C(10) 46(1) . . yes
C(8') N(8) C(10') 120(2) . . yes
C(9) N(8) C(10) 100(1) . . yes
C(9) N(8) C(10') 106(1) . . yes
C(10) N(8) C(10') 151(2) . . yes
Cr(1) C(1) N(1) 173(1) . . yes
Cr(1) C(2) N(2) 173(1) . . yes
Cr(1) C(3) N(3) 169.4(9) . . yes
Cr(1) C(4) N(4) 177(1) . . yes
Cr(1) C(5) N(5) 174(1) . . yes
Cr(1) C(6) N(6) 173.0(10) . . yes
N(7) C(7) C(7') 57(1) . . yes
N(7) C(7) C(8) 102(2) . . yes
C(7') C(7) C(8) 90(2) . . yes
N(7) C(7') C(7) 60(1) . . yes
N(7) C(7') C(8') 119(3) . . yes
C(7) C(7') C(8') 97(2) . . yes
N(8) C(8) C(7) 107(2) . . yes
N(8) C(8) C(8') 56(1) . . yes
N(8) C(8) C(10') 64(1) . . yes
C(7) C(8) C(8') 78(2) . . yes
C(7) C(8) C(10') 91(3) . . yes
C(8') C(8) C(10') 112(2) . . yes
N(8) C(8') C(7') 121(2) . . yes
N(8) C(8') C(8) 50(1) . . yes
N(8) C(8') C(10) 69(2) . . yes
C(7') C(8') C(8) 90(2) . . yes
C(7') C(8') C(10) 127(5) . . yes
C(8) C(8') C(10) 119(2) . . yes
N(8) C(10) C(8') 64(2) . . yes
N(8) C(10') C(8) 58(1) . . yes

loop_
_geom_bond_atom_site_label_1
_geom_bond_atom_site_label_2
_geom_bond_distance
_geom_bond_site_symmetry_2
_geom_bond_publ_flag
Mn(1) N(1) 2.231(9) . yes
Mn(1) N(2) 2.207(9) 4_564 yes
Mn(1) N(3) 2.178(9) 2_645 yes
Mn(1) N(5) 2.231(10) 1_655 yes
Mn(1) N(6) 2.178(9) 4_664 yes
Mn(1) N(7) 2.37(1) . yes
Cr(1) C(1) 2.05(1) . yes
Cr(1) C(2) 2.05(1) . yes
Cr(1) C(3) 2.00(1) . yes
Cr(1) C(4) 2.02(1) . yes
Cr(1) C(5) 2.09(1) . yes
Cr(1) C(6) 2.04(1) . yes
N(1) C(1) 1.15(1) . yes
N(2) C(2) 1.11(1) . yes
N(3) C(3) 1.21(1) . yes
N(4) C(4) 1.14(1) . yes
N(5) C(5) 1.10(1) . yes
N(6) C(6) 1.16(1) . yes
N(7) C(7) 1.34(3) . yes
N(7) C(7') 1.30(2) . yes
N(8) C(8) 1.30(3) . yes
N(8) C(8') 1.41(3) . yes
N(8) C(9) 1.47(2) . yes
N(8) C(10) 1.47(3) . yes
N(8) C(10') 1.37(3) . yes
C(7) C(7') 1.37(4) . yes
C(7) C(8) 1.62(5) . yes
C(7') C(8') 1.38(4) . yes
C(8) C(8') 1.63(4) . yes
C(8) C(10') 1.27(5) . yes
C(8') C(10) 1.13(4) . yes

loop_
_geom_contact_atom_site_label_1
_geom_contact_atom_site_label_2
_geom_contact_distance
_geom_contact_site_symmetry_2
N(2) N(7) 2.97(2) 4_565
N(2) N(3) 3.11(1) 3_676
N(2) C(9) 3.55(2) 3_676
N(3) N(6) 3.09(1) 3_576
N(3) C(10) 3.12(3) 1_455
N(3) N(5) 3.36(1) 2_555
N(4) C(7') 3.21(3) 4_465
N(4) C(7) 3.37(3) 4_565
N(4) C(8') 3.52(4) 4_465
N(4) C(10) 3.54(4) 4_465
N(4) C(10') 3.54(3) 4_565
N(5) C(8') 3.25(4) 1_455
N(5) N(7) 3.26(2) 1_455
N(5) C(7') 3.53(4) 1_455
N(6) N(7) 2.93(2) 4_465
N(6) C(9) 3.59(2) 3_676
N(8) C(4) 3.45(2) 2_655
C(3) C(10) 3.37(3) 1_455
C(4) C(7') 3.53(3) 4_465
C(5) C(8') 3.41(4) 1_455
